data_2201532
loop_
_publ_author_name
'Andrew Parkin'
'Simon Parsons'
'Johanna H. Robertson'
'Peter A. Tasker'

_publ_section_title
;
 A hydrate of carbamoylmethyl 3,4,5-trihydroxybenzoate with three
 different molecular conformations
;
_journal_issue 12
_journal_name_full 'Acta Crystallographica Section E'
_journal_page_first o1348
_journal_page_last o1350
_journal_paper_doi 10.1107/S1600536802020147
_journal_volume 58
_journal_year 2002
_chemical_formula_iupac 'C9 H9 N O6, 0.33H2 O'
_chemical_formula_moiety 'C9 H9 N O6, 0.33H2O'
_chemical_formula_sum 'C9 H9.67 N O6.33'
_chemical_formula_weight 233.18
_chemical_name_systematic
;
carbamoylmethyl 3,4,5-trihydroxybenzoate hydrate
;
_space_group_IT_number 2
_symmetry_cell_setting triclinic
_symmetry_space_group_name_Hall '-P 1'
_symmetry_space_group_name_H-M 'P -1'
_atom_sites_solution_hydrogens mixed
_atom_sites_solution_primary direct
_atom_sites_solution_secondary difmap
_audit_creation_method SHELXL-97
_cell_angle_alpha 87.08(3)
_cell_angle_beta 86.56(3)
_cell_angle_gamma 78.32(3)
_cell_formula_units_Z 6
_cell_length_a 8.266(5)
_cell_length_b 8.515(4)
_cell_length_c 20.614(7)
_cell_measurement_reflns_used 54
_cell_measurement_temperature 220(2)
_cell_measurement_theta_max 22
_cell_measurement_theta_min 20
_cell_volume 1417.2(12)
_computing_cell_refinement DIF4
_computing_data_collection 'DIF4 (Stoe & Cie, 1990)'
_computing_data_reduction 'REDU4 (Stoe & Cie, 1990)'
_computing_molecular_graphics 'SHELXTL and CAMERON (Watkin et al., 1993)'
_computing_structure_refinement SHELXTL
_computing_structure_solution 'SHELXTL (Sheldrick, 1997)'
_diffrn_ambient_temperature 220(2)
_diffrn_measured_fraction_theta_full 0.932
_diffrn_measured_fraction_theta_max 0.932
_diffrn_measurement_device_type 'Stoe Stadi-4 four-circle'
_diffrn_measurement_method \w--\q
_diffrn_radiation_monochromator graphite
_diffrn_radiation_source 'fine-focus sealed tube'
_diffrn_radiation_type CuK\a
_diffrn_radiation_wavelength 1.54178
_diffrn_reflns_av_R_equivalents 0.0204
_diffrn_reflns_av_sigmaI/netI 0.0202
_diffrn_reflns_limit_h_max 10
_diffrn_reflns_limit_h_min -9
_diffrn_reflns_limit_k_max 10
_diffrn_reflns_limit_k_min -10
_diffrn_reflns_limit_l_max 25
_diffrn_reflns_limit_l_min -20
_diffrn_reflns_number 8429
_diffrn_reflns_theta_full 69.94
_diffrn_reflns_theta_max 69.94
_diffrn_reflns_theta_min 4.30
_diffrn_standards_decay_% 7
_diffrn_standards_interval_time 60
_diffrn_standards_number 3
_exptl_absorpt_coefficient_mu 1.234
_exptl_absorpt_correction_T_max 0.777
_exptl_absorpt_correction_T_min 0.617
_exptl_absorpt_correction_type numerical
_exptl_absorpt_process_details '(SHELXTL; Sheldrick 1997)'
_exptl_crystal_colour Colourless
_exptl_crystal_density_diffrn 1.639
_exptl_crystal_density_method 'not measured'
_exptl_crystal_description prism
_exptl_crystal_F_000 728
_exptl_crystal_size_max 0.62
_exptl_crystal_size_mid 0.28
_exptl_crystal_size_min 0.24
_refine_diff_density_max 0.284
_refine_diff_density_min -0.262
_refine_ls_extinction_coef 0.0019(4)
_refine_ls_extinction_expression Fc^*^=kFc[1+0.001xFc^2^\l^3^/sin(2\q)]^-1/4^
_refine_ls_extinction_method SHELXTL
_refine_ls_goodness_of_fit_ref 1.032
_refine_ls_hydrogen_treatment mixed
_refine_ls_matrix_type full
_refine_ls_number_parameters 511
_refine_ls_number_reflns 5000
_refine_ls_number_restraints 0
_refine_ls_restrained_S_all 1.032
_refine_ls_R_factor_all 0.0514
_refine_ls_R_factor_gt 0.0427
_refine_ls_shift/su_max <0.001
_refine_ls_shift/su_mean 0.000
_refine_ls_structure_factor_coef Fsqd
_refine_ls_weighting_details 'calc w = 1/[\s^2^(Fo^2^)+(0.0803P)^2^+0.3171P] where P = (Fo^2^+2Fc^2^)/3'
_refine_ls_weighting_scheme calc
_refine_ls_wR_factor_gt 0.1157
_refine_ls_wR_factor_ref 0.1221
_reflns_number_gt 4192
_reflns_number_total 5000
_reflns_threshold_expression I>2\s(I)
_cod_data_source_file na6179.cif
_cod_data_source_block I
_cod_depositor_comments
;
The following automatic conversions were performed:

'_exptl_absorpt_correction_type' value 'Numerical' changed to
'numerical' according to
/home/saulius/struct/CIF-dictionaries/cif_core.dic dictionary named
'cif_core.dic' version 2.4.1 from 2010-06-29.

Automatic conversion script
Id: cif_fix_values 1715 2011-07-08 13:25:40Z adriana 

The following automatic conversions were performed:

'_atom_sites_solution_hydrogens' value 'geom and difmap' was changed
to 'mixed'.

Automatic conversion script
Id: cif_fix_values 6452 2018-10-05 10:23:21Z andrius 
;
_cod_database_code 2201532
_cod_database_fobs_code 2201532

loop_
_symmetry_equiv_pos_as_xyz
'x, y, z'
'-x, -y, -z'

loop_
_atom_site_label
_atom_site_fract_x
_atom_site_fract_y
_atom_site_fract_z
_atom_site_U_iso_or_equiv
_atom_site_adp_type
_atom_site_calc_flag
_atom_site_refinement_flags
_atom_site_occupancy
_atom_site_disorder_assembly
_atom_site_disorder_group
_atom_site_type_symbol
C1A 0.8090(2) -0.0285(2) 0.34038(9) 0.0315(4) Uani d . 1 . . C
H1A 0.8539 -0.1046 0.3725 0.038 Uiso calc R 1 . . H
C2A 0.6854(2) 0.0994(2) 0.35695(8) 0.0304(4) Uani d . 1 . . C
O2A 0.62251(18) 0.12295(18) 0.42016(6) 0.0382(3) Uani d . 1 . . O
H2A 0.688(4) 0.047(4) 0.4491(16) 0.079(10) Uiso d . 1 . . H
C3A 0.6147(2) 0.2113(2) 0.30965(9) 0.0306(4) Uani d . 1 . . C
O3A 0.48697(19) 0.33521(18) 0.32253(7) 0.0424(4) Uani d . 1 . . O
H3A 0.462(4) 0.345(4) 0.3668(18) 0.091(11) Uiso d . 1 . . H
C4A 0.6751(2) 0.1948(2) 0.24507(9) 0.0303(4) Uani d . 1 . . C
O4A 0.60357(18) 0.30928(17) 0.20013(7) 0.0372(3) Uani d . 1 . . O
H4A 0.617(4) 0.267(4) 0.1619(18) 0.087(11) Uiso d . 1 . . H
C5A 0.8011(2) 0.0692(2) 0.22804(9) 0.0323(4) Uani d . 1 . . C
H5A 0.8423 0.0601 0.1846 0.039 Uiso calc R 1 . . H
C6A 0.8674(2) -0.0446(2) 0.27552(9) 0.0303(4) Uani d . 1 . . C
C7A 0.9994(2) -0.1788(2) 0.25603(9) 0.0315(4) Uani d . 1 . . C
O71A 1.05966(18) -0.20099(18) 0.20091(6) 0.0393(3) Uani d . 1 . . O
O72A 1.05175(17) -0.28241(16) 0.30562(6) 0.0352(3) Uani d . 1 . . O
C8A 1.1765(3) -0.4183(2) 0.28774(10) 0.0355(4) Uani d . 1 . . C
H8A1 1.2093 -0.4846 0.3269 0.043 Uiso calc R 1 . . H
H8A2 1.2742 -0.3810 0.2687 0.043 Uiso calc R 1 . . H
C9A 1.1168(3) -0.5200(2) 0.23915(9) 0.0337(4) Uani d . 1 . . C
O9A 0.96965(18) -0.52324(19) 0.23523(7) 0.0430(4) Uani d . 1 . . O
N9A 1.2354(2) -0.6094(2) 0.20389(9) 0.0430(4) Uani d . 1 . . N
H91A 1.350(4) -0.609(4) 0.2097(15) 0.073(9) Uiso d . 1 . . H
H92A 1.206(4) -0.687(4) 0.1790(17) 0.082(10) Uiso d . 1 . . H
C1B -0.1411(2) 0.3870(2) 0.50778(9) 0.0315(4) Uani d . 1 . . C
H1B -0.1124 0.3468 0.5498 0.038 Uiso calc R 1 . . H
C2B -0.2663(2) 0.5188(2) 0.49925(9) 0.0322(4) Uani d . 1 . . C
O2B -0.3507(2) 0.5983(2) 0.55142(7) 0.0454(4) Uani d . 1 . . O
H2B -0.427(4) 0.675(4) 0.5337(15) 0.072(10) Uiso d . 1 . . H
C3B -0.3090(2) 0.5818(2) 0.43746(9) 0.0317(4) Uani d . 1 . . C
O3B -0.43152(18) 0.71313(18) 0.43427(7) 0.0415(4) Uani d . 1 . . O
H3B -0.467(4) 0.741(4) 0.3880(19) 0.098(11) Uiso d . 1 . . H
C4B -0.2233(2) 0.5096(2) 0.38268(9) 0.0309(4) Uani d . 1 . . C
O4B -0.26940(18) 0.57799(18) 0.32376(6) 0.0399(4) Uani d . 1 . . O
H4B -0.182(4) 0.540(4) 0.2934(15) 0.073(9) Uiso d . 1 . . H
C5B -0.1002(2) 0.3763(2) 0.39068(9) 0.0313(4) Uani d . 1 . . C
H5B -0.0439 0.3263 0.3539 0.038 Uiso calc R 1 . . H
C6B -0.0574(2) 0.3139(2) 0.45271(8) 0.0300(4) Uani d . 1 . . C
C7B 0.0772(2) 0.1744(2) 0.45963(8) 0.0297(4) Uani d . 1 . . C
O71B 0.13071(18) 0.11058(18) 0.51029(6) 0.0397(3) Uani d . 1 . . O
O72B 0.14066(17) 0.11948(17) 0.40129(6) 0.0366(3) Uani d . 1 . . O
C8B 0.2704(3) -0.0185(2) 0.40203(9) 0.0351(4) Uani d . 1 . . C
H8B1 0.2307 -0.1088 0.4245 0.042 Uiso calc R 1 . . H
H8B2 0.3627 0.0030 0.4256 0.042 Uiso calc R 1 . . H
C9B 0.3286(2) -0.0609(2) 0.33294(9) 0.0322(4) Uani d . 1 . . C
O9B 0.4357(2) -0.18176(19) 0.32475(7) 0.0472(4) Uani d . 1 . . O
N9B 0.2633(2) 0.0320(2) 0.28415(8) 0.0401(4) Uani d . 1 . . N
H91B 0.187(4) 0.111(4) 0.2939(14) 0.060(8) Uiso d . 1 . . H
H92B 0.308(3) 0.004(3) 0.2428(14) 0.057(7) Uiso d . 1 . . H
C1C 0.9154(2) 0.3219(2) -0.03830(8) 0.0283(4) Uani d . 1 . . C
H1C 0.8653 0.3647 -0.0768 0.034 Uiso calc R 1 . . H
C2C 1.0497(2) 0.1965(2) -0.04056(8) 0.0280(4) Uani d . 1 . . C
O2C 1.12347(18) 0.12840(18) -0.09604(6) 0.0386(3) Uani d . 1 . . O
H2C 1.065(4) 0.162(3) -0.1294(15) 0.062(8) Uiso d . 1 . . H
C3C 1.1243(2) 0.1315(2) 0.01644(8) 0.0264(4) Uani d . 1 . . C
O3C 1.25885(17) 0.01017(17) 0.01717(7) 0.0342(3) Uani d . 1 . . O
H3C 1.289(4) -0.023(4) -0.0215(16) 0.078(10) Uiso d . 1 . . H
C4C 1.0621(2) 0.1968(2) 0.07579(8) 0.0268(4) Uani d . 1 . . C
O4C 1.13858(18) 0.13663(17) 0.13178(6) 0.0340(3) Uani d . 1 . . O
H4C 1.215(3) 0.057(3) 0.1253(13) 0.050(8) Uiso d . 1 . . H
C5C 0.9284(2) 0.3223(2) 0.07911(8) 0.0280(4) Uani d . 1 . . C
H5C 0.8877 0.3652 0.1194 0.034 Uiso calc R 1 . . H
C6C 0.8536(2) 0.3854(2) 0.02167(8) 0.0262(4) Uani d . 1 . . C
C7C 0.7137(2) 0.5228(2) 0.02106(8) 0.0264(4) Uani d . 1 . . C
O71C 0.64805(17) 0.58456(17) -0.02767(6) 0.0340(3) Uani d . 1 . . O
O72C 0.66345(16) 0.57723(16) 0.08082(6) 0.0316(3) Uani d . 1 . . O
C8C 0.5361(2) 0.7193(2) 0.08231(9) 0.0310(4) Uani d . 1 . . C
H8C1 0.4328 0.6949 0.0684 0.037 Uiso calc R 1 . . H
H8C2 0.5677 0.8018 0.0521 0.037 Uiso calc R 1 . . H
C9C 0.5098(2) 0.7812(2) 0.15035(9) 0.0296(4) Uani d . 1 . . C
O9C 0.42826(17) 0.91960(16) 0.15725(6) 0.0350(3) Uani d . 1 . . O
N9C 0.5696(2) 0.6858(2) 0.19900(8) 0.0415(4) Uani d . 1 . . N
H91C 0.543(4) 0.719(3) 0.2402(15) 0.064(8) Uiso d . 1 . . H
H92C 0.623(3) 0.592(3) 0.1919(12) 0.046(7) Uiso d . 1 . . H
O1W 0.56996(18) 0.16137(19) 0.08780(7) 0.0360(3) Uani d . 1 . . O
H1W 0.491(4) 0.241(4) 0.0669(15) 0.064(8) Uiso d . 1 . . H
H2W 0.518(4) 0.091(4) 0.1062(15) 0.066(9) Uiso d . 1 . . H

loop_
_atom_site_aniso_label
_atom_site_aniso_U_11
_atom_site_aniso_U_22
_atom_site_aniso_U_33
_atom_site_aniso_U_12
_atom_site_aniso_U_13
_atom_site_aniso_U_23
C1A 0.0339(10) 0.0344(10) 0.0240(9) -0.0007(8) -0.0057(7) -0.0018(7)
C2A 0.0316(10) 0.0366(10) 0.0214(8) -0.0021(8) -0.0021(7) -0.0048(7)
O2A 0.0398(8) 0.0463(9) 0.0212(6) 0.0082(7) -0.0002(5) -0.0028(6)
C3A 0.0297(10) 0.0325(10) 0.0268(9) 0.0023(8) -0.0043(7) -0.0043(7)
O3A 0.0445(9) 0.0453(9) 0.0272(7) 0.0164(7) -0.0009(6) -0.0073(6)
C4A 0.0326(10) 0.0308(10) 0.0247(9) 0.0014(8) -0.0059(7) -0.0005(7)
O4A 0.0455(8) 0.0351(8) 0.0235(7) 0.0098(6) -0.0043(6) 0.0005(6)
C5A 0.0355(10) 0.0355(11) 0.0222(8) 0.0017(9) -0.0007(7) -0.0028(7)
C6A 0.0317(10) 0.0321(10) 0.0251(9) 0.0001(8) -0.0043(7) -0.0032(7)
C7A 0.0349(10) 0.0332(10) 0.0238(9) 0.0012(8) -0.0052(7) -0.0034(7)
O71A 0.0423(8) 0.0432(8) 0.0252(7) 0.0084(7) -0.0001(6) -0.0033(6)
O72A 0.0408(8) 0.0338(7) 0.0250(6) 0.0093(6) -0.0073(5) -0.0030(5)
C8A 0.0363(11) 0.0322(10) 0.0320(10) 0.0104(9) -0.0083(8) -0.0053(8)
C9A 0.0376(11) 0.0341(10) 0.0253(9) 0.0033(9) -0.0041(7) -0.0013(7)
O9A 0.0368(8) 0.0578(10) 0.0328(7) -0.0036(7) 0.0001(6) -0.0113(7)
N9A 0.0379(10) 0.0471(11) 0.0393(10) 0.0072(9) -0.0041(8) -0.0171(8)
C1B 0.0334(10) 0.0348(10) 0.0238(9) -0.0006(9) -0.0021(7) -0.0023(7)
C2B 0.0329(10) 0.0365(11) 0.0248(9) -0.0010(9) 0.0036(7) -0.0071(8)
O2B 0.0501(9) 0.0511(10) 0.0249(7) 0.0139(8) 0.0043(6) -0.0094(6)
C3B 0.0278(10) 0.0339(10) 0.0297(9) 0.0032(8) -0.0011(7) -0.0045(8)
O3B 0.0393(8) 0.0447(9) 0.0304(7) 0.0166(7) -0.0028(6) -0.0041(6)
C4B 0.0311(10) 0.0359(10) 0.0231(9) 0.0001(8) -0.0036(7) -0.0007(7)
O4B 0.0377(8) 0.0498(9) 0.0227(7) 0.0130(7) -0.0023(6) 0.0024(6)
C5B 0.0320(10) 0.0359(10) 0.0229(8) 0.0012(8) -0.0012(7) -0.0045(7)
C6B 0.0310(10) 0.0338(10) 0.0240(9) -0.0030(8) -0.0019(7) -0.0040(7)
C7B 0.0339(10) 0.0320(10) 0.0218(8) -0.0018(8) -0.0034(7) -0.0040(7)
O71B 0.0469(8) 0.0424(8) 0.0234(7) 0.0077(7) -0.0070(6) -0.0009(6)
O72B 0.0404(8) 0.0387(8) 0.0231(6) 0.0112(6) -0.0021(5) -0.0044(5)
C8B 0.0364(11) 0.0357(11) 0.0273(9) 0.0076(9) -0.0027(8) -0.0041(8)
C9B 0.0321(10) 0.0337(10) 0.0283(9) 0.0013(9) -0.0046(7) -0.0058(8)
O9B 0.0500(9) 0.0496(9) 0.0300(7) 0.0212(8) -0.0057(6) -0.0094(6)
N9B 0.0473(11) 0.0404(10) 0.0252(8) 0.0095(9) -0.0024(7) -0.0024(7)
C1C 0.0298(10) 0.0329(10) 0.0207(8) -0.0019(8) -0.0045(7) -0.0008(7)
C2C 0.0310(10) 0.0300(9) 0.0209(8) -0.0005(8) -0.0002(7) -0.0057(7)
O2C 0.0415(8) 0.0454(8) 0.0214(7) 0.0115(7) -0.0034(6) -0.0097(6)
C3C 0.0241(9) 0.0263(9) 0.0265(9) 0.0008(7) -0.0017(7) -0.0029(7)
O3C 0.0339(7) 0.0367(8) 0.0259(7) 0.0087(6) -0.0039(5) -0.0045(6)
C4C 0.0278(9) 0.0304(9) 0.0205(8) -0.0017(8) -0.0037(6) 0.0000(7)
O4C 0.0365(8) 0.0376(8) 0.0212(6) 0.0102(7) -0.0063(5) -0.0018(5)
C5C 0.0289(9) 0.0327(10) 0.0208(8) -0.0024(8) -0.0001(7) -0.0034(7)
C6C 0.0256(9) 0.0286(9) 0.0228(8) -0.0019(8) -0.0008(6) -0.0022(7)
C7C 0.0280(9) 0.0277(9) 0.0224(8) -0.0022(8) -0.0012(7) -0.0033(7)
O71C 0.0370(7) 0.0361(7) 0.0237(6) 0.0064(6) -0.0056(5) -0.0024(5)
O72C 0.0358(7) 0.0328(7) 0.0206(6) 0.0074(6) -0.0023(5) -0.0038(5)
C8C 0.0307(10) 0.0322(10) 0.0249(9) 0.0074(8) -0.0034(7) -0.0041(7)
C9C 0.0290(10) 0.0324(10) 0.0237(9) 0.0031(8) -0.0023(7) -0.0018(7)
O9C 0.0408(8) 0.0320(7) 0.0259(6) 0.0084(6) -0.0021(5) -0.0044(5)
N9C 0.0544(12) 0.0367(10) 0.0231(8) 0.0163(9) -0.0048(7) -0.0036(7)
O1W 0.0372(8) 0.0368(8) 0.0302(7) 0.0023(7) -0.0054(6) 0.0004(6)

loop_
_atom_type_symbol
_atom_type_description
_atom_type_scat_dispersion_real
_atom_type_scat_dispersion_imag
_atom_type_scat_source
C C 0.0181 0.0091 'International Tables Vol C Tables 4.2.6.8 and 6.1.1.4'
H H 0.0000 0.0000 'International Tables Vol C Tables 4.2.6.8 and 6.1.1.4'
N N 0.0311 0.0180 'International Tables Vol C Tables 4.2.6.8 and 6.1.1.4'
O O 0.0492 0.0322 'International Tables Vol C Tables 4.2.6.8 and 6.1.1.4'

loop_
_geom_angle_atom_site_label_1
_geom_angle_atom_site_label_2
_geom_angle_atom_site_label_3
_geom_angle
C2A C1A C6A 119.58(18)
C2A C1A H1A 120.2
C6A C1A H1A 120.2
C1A C2A O2A 122.58(17)
C1A C2A C3A 120.92(17)
O2A C2A C3A 116.49(17)
C2A O2A H2A 109.5(19)
O3A C3A C2A 123.59(17)
O3A C3A C4A 117.42(17)
C2A C3A C4A 118.98(17)
C3A O3A H3A 112(2)
C5A C4A O4A 122.25(16)
C5A C4A C3A 120.67(17)
O4A C4A C3A 117.08(17)
C4A O4A H4A 108(2)
C4A C5A C6A 119.78(17)
C4A C5A H5A 120.1
C6A C5A H5A 120.1
C5A C6A C1A 120.03(18)
C5A C6A C7A 118.79(16)
C1A C6A C7A 121.18(17)
O71A C7A O72A 120.79(17)
O71A C7A C6A 125.65(17)
O72A C7A C6A 113.56(16)
C7A O72A C8A 114.96(15)
O72A C8A C9A 112.12(17)
O72A C8A H8A1 109.2
C9A C8A H8A1 109.2
O72A C8A H8A2 109.2
C9A C8A H8A2 109.2
H8A1 C8A H8A2 107.9
O9A C9A N9A 122.8(2)
O9A C9A C8A 122.35(18)
N9A C9A C8A 114.76(19)
C9A N9A H91A 121.0(19)
C9A N9A H92A 118(2)
H91A N9A H92A 120(3)
C2B C1B C6B 118.65(17)
C2B C1B H1B 120.7
C6B C1B H1B 120.7
C1B C2B O2B 121.45(17)
C1B C2B C3B 121.57(17)
O2B C2B C3B 116.94(18)
C2B O2B H2B 105(2)
O3B C3B C2B 117.04(17)
O3B C3B C4B 123.47(17)
C2B C3B C4B 119.47(18)
C3B O3B H3B 112(2)
O4B C4B C5B 123.98(17)
O4B C4B C3B 116.65(18)
C5B C4B C3B 119.37(17)
C4B O4B H4B 106.8(19)
C4B C5B C6B 120.96(17)
C4B C5B H5B 119.5
C6B C5B H5B 119.5
C5B C6B C1B 119.96(19)
C5B C6B C7B 119.63(17)
C1B C6B C7B 120.39(17)
O71B C7B O72B 121.53(18)
O71B C7B C6B 126.75(17)
O72B C7B C6B 111.72(16)
C7B O72B C8B 116.71(15)
O72B C8B C9B 109.52(16)
O72B C8B H8B1 109.8
C9B C8B H8B1 109.8
O72B C8B H8B2 109.8
C9B C8B H8B2 109.8
H8B1 C8B H8B2 108.2
O9B C9B N9B 122.55(18)
O9B C9B C8B 117.96(17)
N9B C9B C8B 119.49(18)
C9B N9B H92B 116.2(17)
C9B N9B H91B 117(2)
H92B N9B H91B 127(3)
C2C C1C C6C 119.68(16)
C2C C1C H1C 120.2
C6C C1C H1C 120.2
O2C C2C C1C 124.90(17)
O2C C2C C3C 114.50(17)
C1C C2C C3C 120.58(16)
C2C O2C H2C 111.2(19)
O3C C3C C4C 117.65(16)
O3C C3C C2C 123.26(16)
C4C C3C C2C 119.06(17)
C3C O3C H3C 112(2)
C5C C4C O4C 119.45(16)
C5C C4C C3C 121.29(16)
O4C C4C C3C 119.24(17)
C4C O4C H4C 112.6(18)
C4C C5C C6C 119.09(16)
C4C C5C H5C 120.5
C6C C5C H5C 120.5
C5C C6C C1C 120.29(17)
C5C C6C C7C 122.25(16)
C1C C6C C7C 117.42(16)
O71C C7C O72C 121.99(17)
O71C C7C C6C 124.61(16)
O72C C7C C6C 113.40(15)
C7C O72C C8C 115.49(14)
O72C C8C C9C 110.03(15)
O72C C8C H8C1 109.7
C9C C8C H8C1 109.7
O72C C8C H8C2 109.7
C9C C8C H8C2 109.7
H8C1 C8C H8C2 108.2
O9C C9C N9C 123.49(17)
O9C C9C C8C 117.67(16)
N9C C9C C8C 118.82(17)
C9C N9C H91C 118.8(19)
C9C N9C H92C 120.0(17)
H91C N9C H92C 121(3)
H1W O1W H2W 108(3)

loop_
_geom_bond_atom_site_label_1
_geom_bond_atom_site_label_2
_geom_bond_site_symmetry_2
_geom_bond_distance
_geom_bond_publ_flag
C1A C2A . 1.375(3) ?
C1A C6A . 1.398(3) ?
C1A H1A . 0.9400 ?
C2A O2A . 1.383(2) ?
C2A C3A . 1.396(3) ?
O2A H2A . 0.96(3) ?
C3A O3A . 1.357(2) ?
C3A C4A . 1.397(3) ?
O3A H3A . 0.93(4) ?
C4A C5A . 1.376(3) ?
C4A O4A . 1.378(2) ?
O4A H4A . 0.87(4) ?
C5A C6A . 1.397(3) ?
C5A H5A . 0.9400 ?
C6A C7A . 1.465(3) ?
C7A O71A . 1.221(2) ?
C7A O72A . 1.348(2) ?
O72A C8A . 1.433(2) ?
C8A C9A . 1.522(3) ?
C8A H8A1 . 0.9800 ?
C8A H8A2 . 0.9800 ?
C9A O9A . 1.230(3) ?
C9A N9A . 1.318(3) ?
N9A H91A . 0.97(3) ?
N9A H92A . 0.94(3) ?
C1B C2B . 1.376(3) ?
C1B C6B . 1.399(3) ?
C1B H1B . 0.9400 ?
C2B O2B . 1.376(2) ?
C2B C3B . 1.394(3) ?
O2B H2B . 0.89(3) ?
C3B O3B . 1.350(2) ?
C3B C4B . 1.397(3) ?
O3B H3B . 1.02(4) ?
C4B O4B . 1.361(2) ?
C4B C5B . 1.373(3) ?
O4B H4B . 0.94(3) ?
C5B C6B . 1.397(3) ?
C5B H5B . 0.9400 ?
C6B C7B . 1.461(3) ?
C7B O71B . 1.217(2) ?
C7B O72B . 1.350(2) ?
O72B C8B . 1.422(2) ?
C8B C9B . 1.513(3) ?
C8B H8B1 . 0.9800 ?
C8B H8B2 . 0.9800 ?
C9B O9B . 1.226(2) ?
C9B N9B . 1.319(3) ?
N9B H92B . 0.93(3) ?
N9B H91B . 0.85(3) ?
C1C C2C . 1.376(3) ?
C1C C6C . 1.401(2) ?
C1C H1C . 0.9400 ?
C2C O2C . 1.363(2) ?
C2C C3C . 1.396(3) ?
O2C H2C . 0.87(3) ?
C3C O3C . 1.356(2) ?
C3C C4C . 1.396(2) ?
O3C H3C . 0.87(3) ?
C4C C5C . 1.374(3) ?
C4C O4C . 1.375(2) ?
O4C H4C . 0.84(3) ?
C5C C6C . 1.400(3) ?
C5C H5C . 0.9400 ?
C6C C7C . 1.470(3) ?
C7C O71C . 1.215(2) ?
C7C O72C . 1.351(2) ?
O72C C8C . 1.434(2) ?
C8C C9C . 1.512(2) ?
C8C H8C1 . 0.9800 ?
C8C H8C2 . 0.9800 ?
C9C O9C . 1.244(2) ?
C9C N9C . 1.313(3) ?
N9C H91C . 0.91(3) ?
N9C H92C . 0.85(3) ?
O1W H1W . 0.95(3) ?
O1W H2W . 0.87(3) ?

loop_
_geom_hbond_atom_site_label_D
_geom_hbond_atom_site_label_H
_geom_hbond_atom_site_label_A
_geom_hbond_site_symmetry_A
_geom_hbond_distance_DH
_geom_hbond_distance_HA
_geom_hbond_distance_DA
_geom_hbond_angle_DHA
O2A H2A O71B 2_656 0.96(3) 1.99(3) 2.931(2) 165(3)
O3A H3A O2A . 0.93(4) 2.34(3) 2.766(2) 107(3)
O3A H3A O2B 2_566 0.93(4) 1.91(4) 2.807(2) 163(3)
O4A H4A O1W . 0.87(4) 1.91(4) 2.746(2) 160(3)
N9A H91A O4A 1_645 0.97(3) 2.07(3) 2.978(3) 156(3)
N9A H92A O4C 1_545 0.94(3) 2.01(4) 2.950(3) 176(3)
O2B H2B O3B . 0.89(3) 2.06(3) 2.631(2) 121(3)
O2B H2B O2A 2_566 0.89(3) 2.31(3) 2.975(3) 131(3)
O3B H3B O4B . 1.02(4) 2.31(4) 2.754(2) 105(2)
O3B H3B O9B 1_465 1.02(4) 1.61(4) 2.607(2) 164(3)
O4B H4B O9A 1_465 0.94(3) 1.71(3) 2.649(2) 177(3)
N9B H91B O72B . 0.85(3) 2.23(3) 2.645(2) 111(2)
N9B H92B O9C 1_545 0.93(3) 2.06(3) 2.986(2) 172(2)
O2C H2C O71A 2_755 0.87(3) 1.83(3) 2.688(2) 172(3)
O3C H3C O2C . 0.87(3) 2.29(3) 2.707(2) 110(3)
O3C H3C O1W 2_755 0.87(3) 2.01(3) 2.817(2) 155(3)
O4C H4C O3C . 0.84(3) 2.28(3) 2.697(2) 111(2)
O4C H4C O9C 1_645 0.84(3) 2.03(3) 2.772(2) 147(2)
N9C H91C O4B 1_655 0.91(3) 2.48(3) 2.984(2) 115(2)
N9C H91C O9B 1_565 0.91(3) 2.05(3) 2.943(3) 167(3)
N9C H92C O72C . 0.85(3) 2.30(2) 2.665(2) 106(2)
O1W H1W O71C 2_665 0.95(3) 1.86(3) 2.807(2) 173(3)
O1W H2W O9C 1_545 0.87(3) 1.99(3) 2.852(2) 171(3)

loop_
_cod_related_entry_id
_cod_related_entry_database
_cod_related_entry_code
1 ChemSpider 30654677
